data_7064264
loop_
_publ_author_name
'Haloi, Pankaj'
'Mandal, Ram Kumar'
'Das, Sanchita'
'Dinda, Rupam'
'Barman, Pranjit'

_publ_section_title
;
 A multifunctional stimuli-responsive AIE-active Schiff base for
 solvatochromism, mechanochromism, acidochromism, Cu2+ sensing and DNA
 binding
;
_journal_issue 7
_journal_name_full 'New Journal of Chemistry'
_journal_page_first 3169
_journal_page_last 3184
_journal_paper_doi 10.1039/D5NJ04403K
_journal_volume 50
_journal_year 2026
_chemical_formula_moiety 'C21 H16 N2 O2'
_chemical_formula_sum 'C21 H16 N2 O2'
_chemical_formula_weight 328.36
_chemical_name_common HL
_chemical_name_systematic 'Crystal 7'
_space_group_crystal_system monoclinic
_space_group_IT_number 14
_space_group_name_Hall '-P 2ybc'
_space_group_name_H-M_alt 'P 1 21/c 1'
_atom_sites_solution_hydrogens mixed
_audit_creation_date 2025-08-21
_audit_creation_method
;
Olex2 1.5-alpha
(compiled 2022.11.02 svn.ra8b101fa for OlexSys, GUI svn.r6635)
;
_audit_update_record
;
2025-08-28 deposited with the CCDC.	2025-12-19 downloaded from the CCDC.
;
_cell_angle_alpha 90
_cell_angle_beta 98.471(4)
_cell_angle_gamma 90
_cell_formula_units_Z 4
_cell_length_a 10.2561(5)
_cell_length_b 7.5393(3)
_cell_length_c 21.0409(8)
_cell_measurement_reflns_used 6438
_cell_measurement_temperature 293(2)
_cell_measurement_theta_max 26.6790
_cell_measurement_theta_min 2.0060
_cell_volume 1609.21(12)
_computing_cell_refinement 'CrysAlisPro 1.171.41.93a (Rigaku OD, 2020)'
_computing_data_collection 'CrysAlisPro 1.171.41.93a (Rigaku OD, 2020)'
_computing_data_reduction 'CrysAlisPro 1.171.41.93a (Rigaku OD, 2020)'
_computing_molecular_graphics 'Olex2 1.5-alpha (Dolomanov et al., 2009)'
_computing_publication_material 'Olex2 1.5-alpha (Dolomanov et al., 2009)'
_computing_structure_refinement 'SHELXL 2018/3 (Sheldrick, 2015)'
_computing_structure_solution 'SHELXT 2018/2 (Sheldrick, 2018)'
_diffrn_ambient_temperature 293
_diffrn_detector 'Hybrid Pixel Array Detector'
_diffrn_detector_area_resol_mean 10.0000
_diffrn_measured_fraction_theta_full 1.000
_diffrn_measured_fraction_theta_max 0.936
_diffrn_measurement_details
;
List of Runs (angles in degrees, time in seconds):

  # Type    Start    End  Width  t~exp~   \w     \q     \k     \f   Frames
#--------------------------------------------------------------------------
  1  \w    -76.00  -3.00   0.50   21.08    --   10.00 -57.00-120.00  146
  2  \w    -17.00  29.00   0.50   21.08    --   10.00  82.00 -90.00   92
  3  \w     45.00  83.00   0.50   21.08    --   10.00  82.00 -90.00   76
  4  \w    -13.00  75.00   0.50   21.08    --   10.00  77.00  30.00  176
  5  \w      0.00  26.00   0.50   21.08    --   10.00  77.00 120.00   52
  6  \w     37.00  99.00   0.50   21.08    --   10.00  77.00 120.00  124
  7  \w    -30.00  78.00   0.50   21.08    --  -10.20  77.00 -30.00  216
;
_diffrn_measurement_device 'four-circle diffractometer'
_diffrn_measurement_device_type 'XtaLAB Pro II AFC12 (RINC): Kappa single'
_diffrn_measurement_method '\w scans'
_diffrn_orient_matrix_type 'CrysAlisPro convention (1999,Acta A55,543-557)'
_diffrn_orient_matrix_UB_11 0.0131562000
_diffrn_orient_matrix_UB_12 0.0746148000
_diffrn_orient_matrix_UB_13 0.0204765000
_diffrn_orient_matrix_UB_21 -0.0066859000
_diffrn_orient_matrix_UB_22 -0.0538650000
_diffrn_orient_matrix_UB_23 0.0269891000
_diffrn_orient_matrix_UB_31 0.0683147000
_diffrn_orient_matrix_UB_32 -0.0195919000
_diffrn_orient_matrix_UB_33 0.0038290000
_diffrn_radiation_monochromator mirror
_diffrn_radiation_probe x-ray
_diffrn_radiation_type 'Mo K\a'
_diffrn_radiation_wavelength 0.71073
_diffrn_reflns_av_R_equivalents 0.0304
_diffrn_reflns_av_unetI/netI 0.0321
_diffrn_reflns_Laue_measured_fraction_full 1.000
_diffrn_reflns_Laue_measured_fraction_max 0.936
_diffrn_reflns_limit_h_max 12
_diffrn_reflns_limit_h_min -13
_diffrn_reflns_limit_k_max 9
_diffrn_reflns_limit_k_min -8
_diffrn_reflns_limit_l_max 24
_diffrn_reflns_limit_l_min -26
_diffrn_reflns_number 12185
_diffrn_reflns_point_group_measured_fraction_full 1.000
_diffrn_reflns_point_group_measured_fraction_max 0.936
_diffrn_reflns_theta_full 25.242
_diffrn_reflns_theta_max 27.172
_diffrn_reflns_theta_min 1.957
_diffrn_source 'micro-focus sealed X-ray tube'
_diffrn_source_type 'Rigaku (Mo) X-ray Source'
_exptl_absorpt_coefficient_mu 0.088
_exptl_absorpt_correction_T_max 1.00000
_exptl_absorpt_correction_T_min 0.02318
_exptl_absorpt_correction_type multi-scan
_exptl_absorpt_process_details
;
CrysAlisPro 1.171.41.93a (Rigaku Oxford Diffraction, 2020)
Empirical absorption correction using spherical harmonics,
implemented in SCALE3 ABSPACK scaling algorithm.
;
_exptl_crystal_colour 'clear orangish yellow'
_exptl_crystal_colour_lustre clear
_exptl_crystal_colour_modifier orangish
_exptl_crystal_colour_primary yellow
_exptl_crystal_density_diffrn 1.355
_exptl_crystal_description block
_exptl_crystal_F_000 688
_exptl_crystal_preparation Luminescent
_exptl_crystal_recrystallization_method 'Re-crystallisation from solvent: DCM and Hexane (1:1)'
_exptl_crystal_size_max 0.2
_exptl_crystal_size_mid 0.17
_exptl_crystal_size_min 0.14
_refine_diff_density_max 0.157
_refine_diff_density_min -0.127
_refine_diff_density_rms 0.030
_refine_ls_extinction_coef 0.0106(15)
_refine_ls_extinction_expression Fc^*^=kFc[1+0.001xFc^2^\l^3^/sin(2\q)]^-1/4^
_refine_ls_extinction_method 'SHELXL-2018/3 (Sheldrick 2018)'
_refine_ls_goodness_of_fit_ref 1.100
_refine_ls_hydrogen_treatment mixed
_refine_ls_matrix_type full
_refine_ls_number_parameters 232
_refine_ls_number_reflns 3346
_refine_ls_number_restraints 0
_refine_ls_restrained_S_all 1.100
_refine_ls_R_factor_all 0.0599
_refine_ls_R_factor_gt 0.0407
_refine_ls_shift/su_max 0.000
_refine_ls_shift/su_mean 0.000
_refine_ls_structure_factor_coef Fsqd
_refine_ls_weighting_details 'w=1/[\s^2^(Fo^2^)+(0.0590P)^2^+0.0335P] where P=(Fo^2^+2Fc^2^)/3'
_refine_ls_weighting_scheme calc
_refine_ls_wR_factor_gt 0.1090
_refine_ls_wR_factor_ref 0.1167
_reflns_Friedel_coverage 0.000
_reflns_number_gt 2427
_reflns_number_total 3346
_reflns_threshold_expression 'I > 2\s(I)'
_cod_data_source_file d5nj04403k2.cif
_cod_data_source_block rd_sd_cry_07_210425_auto
_cod_database_code 7064264
_shelx_shelxl_version_number 2018/3
_chemical_oxdiff_formula 'C H N O'
_shelx_space_group_comment
;
The symmetry employed for this shelxl refinement is uniquely defined
by the following loop, which should always be used as a source of
symmetry information in preference to the above space-group names.
They are only intended as comments.
;
_shelx_estimated_absorpt_t_max 0.988
_shelx_estimated_absorpt_t_min 0.983
_olex2_refinement_description
;
1. Fixed Uiso
 At 1.2 times of:
  All C(H) groups
 At 1.5 times of:
  All C(H,H,H) groups, All O(H) groups
2.a Aromatic/amide H refined with riding coordinates:
 C00D(H00D), C00F(H00F), C00G(H00G), C00H(H00H), C00I(H00I), C00J(H00J),
 C00K(H00K), C00L(H00L), C00M(H00M), C00N(H00N), C00O(H00O)
2.b Idealised Me refined as rotating group:
 C00P(H00A,H00C,H00E)
2.c Idealised tetrahedral OH refined as rotating group:
 O002(H002)
;
_olex2_submission_original_sample_id 'Crystal 7'
_olex2_submission_special_instructions 'No special instructions were received'
_oxdiff_exptl_absorpt_empirical_details
;
Empirical correction (ABSPACK) includes:
- Absorption correction using spherical harmonics
- Frame scaling
;
_oxdiff_exptl_absorpt_empirical_full_max 16.027
_oxdiff_exptl_absorpt_empirical_full_min 0.303

loop_
_space_group_symop_operation_xyz
'x, y, z'
'-x, y+1/2, -z+1/2'
'-x, -y, -z'
'x, -y-1/2, z-1/2'

loop_
_atom_site_label
_atom_site_type_symbol
_atom_site_fract_x
_atom_site_fract_y
_atom_site_fract_z
_atom_site_U_iso_or_equiv
_atom_site_adp_type
_atom_site_occupancy
_atom_site_site_symmetry_order
_atom_site_calc_flag
_atom_site_refinement_flags_posn
_atom_site_refinement_flags_adp
_atom_site_refinement_flags_occupancy
_atom_site_disorder_assembly
_atom_site_disorder_group
O001 O 0.89375(11) 0.02887(12) 0.62796(4) 0.0678(3) Uani 1 1 d . . . . .
O002 O 0.60869(9) 0.28216(15) 0.45220(4) 0.0717(3) Uani 1 1 d . . . . .
H002 H 0.530715 0.307096 0.441540 0.108 Uiso 1 1 calc R U . . .
N003 N 0.35960(11) 0.31110(13) 0.46287(5) 0.0516(3) Uani 1 1 d . . . . .
N004 N 0.22563(11) 0.34735(13) 0.44778(5) 0.0514(3) Uani 1 1 d . . . . .
C005 C 0.25685(13) 0.47166(15) 0.33754(5) 0.0452(3) Uani 1 1 d . . . . .
C006 C 0.16469(12) 0.56322(15) 0.29300(6) 0.0453(3) Uani 1 1 d . . . . .
C007 C 0.18788(13) 0.41842(15) 0.39219(6) 0.0454(3) Uani 1 1 d . . . . .
C008 C 0.04937(13) 0.47309(15) 0.37432(6) 0.0478(3) Uani 1 1 d . . . . .
C009 C 0.03595(12) 0.56245(15) 0.31535(6) 0.0468(3) Uani 1 1 d . . . . .
C00A C 0.51941(14) 0.19120(15) 0.54600(5) 0.0485(3) Uani 1 1 d . . . . .
C00B C 0.38825(15) 0.23950(16) 0.51918(6) 0.0515(4) Uani 1 1 d . . . . .
H00B H 0.3164(12) 0.2179(17) 0.5438(6) 0.062 Uiso 1 1 d . U . . .
C00C C 0.62603(14) 0.21189(17) 0.51203(5) 0.0514(4) Uani 1 1 d . . . . .
C00D C 0.20208(14) 0.63638(17) 0.23811(6) 0.0533(4) Uani 1 1 d . . . . .
H00D H 0.142100 0.701009 0.209699 0.064 Uiso 1 1 calc R U . . .
C00E C 0.77412(15) 0.08553(16) 0.59865(6) 0.0546(4) Uani 1 1 d . . . . .
C00F C 0.75159(14) 0.15992(17) 0.53794(6) 0.0553(4) Uani 1 1 d . . . . .
H00F H 0.821069 0.174883 0.514595 0.066 Uiso 1 1 calc R U . . .
C00G C -0.05810(14) 0.45214(17) 0.40648(7) 0.0575(4) Uani 1 1 d . . . . .
H00G H -0.049396 0.394341 0.445921 0.069 Uiso 1 1 calc R U . . .
C00H C 0.38365(13) 0.44656(18) 0.32437(6) 0.0552(4) Uani 1 1 d . . . . .
H00H H 0.444767 0.383589 0.352756 0.066 Uiso 1 1 calc R U . . .
C00I C -0.08443(14) 0.63076(17) 0.28810(7) 0.0578(4) Uani 1 1 d . . . . .
H00I H -0.093277 0.690401 0.249006 0.069 Uiso 1 1 calc R U . . .
C00J C 0.32916(15) 0.61221(19) 0.22617(6) 0.0590(4) Uani 1 1 d . . . . .
H00J H 0.354982 0.660890 0.189363 0.071 Uiso 1 1 calc R U . . .
C00K C 0.54628(16) 0.11583(18) 0.60787(6) 0.0591(4) Uani 1 1 d . . . . .
H00K H 0.477490 0.100670 0.631643 0.071 Uiso 1 1 calc R U . . .
C00L C 0.41876(15) 0.51673(19) 0.26805(6) 0.0619(4) Uani 1 1 d . . . . .
H00L H 0.503563 0.498988 0.258597 0.074 Uiso 1 1 calc R U . . .
C00M C 0.67008(17) 0.06456(17) 0.63384(6) 0.0618(4) Uani 1 1 d . . . . .
H00M H 0.685152 0.015789 0.674866 0.074 Uiso 1 1 calc R U . . .
C00N C -0.19151(15) 0.60829(19) 0.32038(8) 0.0668(4) Uani 1 1 d . . . . .
H00N H -0.273170 0.653697 0.302726 0.080 Uiso 1 1 calc R U . . .
C00O C -0.17904(16) 0.51924(19) 0.37857(8) 0.0667(4) Uani 1 1 d . . . . .
H00O H -0.252556 0.504285 0.399148 0.080 Uiso 1 1 calc R U . . .
C00P C 0.99917(16) 0.0341(2) 0.59176(8) 0.0755(5) Uani 1 1 d . . . . .
H00A H 0.979602 -0.041739 0.554929 0.113 Uiso 1 1 calc R U . . .
H00C H 1.078385 -0.006013 0.617871 0.113 Uiso 1 1 calc R U . . .
H00E H 1.011215 0.153452 0.577868 0.113 Uiso 1 1 calc R U . . .

loop_
_atom_site_aniso_label
_atom_site_aniso_U_11
_atom_site_aniso_U_22
_atom_site_aniso_U_33
_atom_site_aniso_U_23
_atom_site_aniso_U_13
_atom_site_aniso_U_12
O001 0.0804(8) 0.0656(7) 0.0534(6) 0.0034(5) -0.0033(6) 0.0008(5)
O002 0.0699(7) 0.0951(8) 0.0498(5) 0.0267(5) 0.0080(5) -0.0091(6)
N003 0.0611(8) 0.0477(6) 0.0463(6) 0.0001(5) 0.0085(5) -0.0063(5)
N004 0.0630(8) 0.0457(6) 0.0470(6) -0.0021(5) 0.0128(5) -0.0050(5)
C005 0.0524(8) 0.0421(7) 0.0421(6) -0.0058(5) 0.0103(6) -0.0058(6)
C006 0.0519(8) 0.0396(7) 0.0454(6) -0.0066(5) 0.0097(6) -0.0064(5)
C007 0.0553(8) 0.0375(7) 0.0451(6) -0.0061(5) 0.0131(6) -0.0050(6)
C008 0.0557(9) 0.0385(7) 0.0520(7) -0.0076(6) 0.0171(6) -0.0063(6)
C009 0.0504(8) 0.0393(7) 0.0517(7) -0.0077(5) 0.0107(6) -0.0046(6)
C00A 0.0676(9) 0.0395(7) 0.0385(6) -0.0027(5) 0.0082(6) -0.0072(6)
C00B 0.0740(10) 0.0414(7) 0.0413(7) -0.0048(5) 0.0153(6) -0.0078(7)
C00C 0.0690(10) 0.0452(7) 0.0392(6) 0.0028(5) 0.0055(6) -0.0124(6)
C00D 0.0651(10) 0.0503(8) 0.0444(7) 0.0003(6) 0.0082(6) -0.0039(6)
C00E 0.0747(10) 0.0412(7) 0.0450(7) -0.0037(6) -0.0008(7) -0.0090(7)
C00F 0.0645(9) 0.0516(8) 0.0490(7) 0.0030(6) 0.0063(6) -0.0111(7)
C00G 0.0624(10) 0.0489(8) 0.0658(8) -0.0076(6) 0.0246(8) -0.0073(7)
C00H 0.0527(9) 0.0691(9) 0.0450(7) -0.0015(6) 0.0105(6) 0.0028(7)
C00I 0.0573(9) 0.0519(8) 0.0637(8) -0.0047(7) 0.0077(7) -0.0017(7)
C00J 0.0671(10) 0.0679(9) 0.0447(7) -0.0005(6) 0.0175(7) -0.0122(7)
C00K 0.0843(11) 0.0540(8) 0.0404(6) -0.0008(6) 0.0144(7) -0.0065(7)
C00L 0.0529(9) 0.0848(10) 0.0508(7) -0.0057(7) 0.0167(7) -0.0049(7)
C00M 0.0908(12) 0.0552(8) 0.0381(6) 0.0025(6) 0.0046(7) -0.0017(8)
C00N 0.0518(9) 0.0593(9) 0.0893(11) -0.0158(8) 0.0104(8) 0.0000(7)
C00O 0.0598(10) 0.0584(9) 0.0887(11) -0.0184(8) 0.0334(9) -0.0092(7)
C00P 0.0799(12) 0.0714(10) 0.0714(9) 0.0041(8) -0.0010(9) 0.0051(8)

loop_
_atom_type_symbol
_atom_type_description
_atom_type_scat_dispersion_real
_atom_type_scat_dispersion_imag
_atom_type_scat_source
C C 0.0033 0.0016 'International Tables Vol C Tables 4.2.6.8 and 6.1.1.4'
H H 0.0000 0.0000 'International Tables Vol C Tables 4.2.6.8 and 6.1.1.4'
N N 0.0061 0.0033 'International Tables Vol C Tables 4.2.6.8 and 6.1.1.4'
O O 0.0106 0.0060 'International Tables Vol C Tables 4.2.6.8 and 6.1.1.4'

loop_
_geom_angle_atom_site_label_1
_geom_angle_atom_site_label_2
_geom_angle_atom_site_label_3
_geom_angle
_geom_angle_site_symmetry_1
_geom_angle_site_symmetry_3
_geom_angle_publ_flag
C00E O001 C00P 117.30(11) . . ?
C00C O002 H002 109.5 . . ?
C00B N003 N004 111.96(11) . . ?
C007 N004 N003 116.23(10) . . ?
C006 C005 C007 107.26(11) . . ?
C00H C005 C006 119.48(11) . . ?
C00H C005 C007 133.25(12) . . ?
C005 C006 C009 109.40(11) . . ?
C00D C006 C005 120.59(12) . . ?
C00D C006 C009 130.01(12) . . ?
N004 C007 C005 134.13(12) . . ?
N004 C007 C008 119.71(11) . . ?
C008 C007 C005 106.08(10) . . ?
C009 C008 C007 109.01(11) . . ?
C00G C008 C007 130.56(12) . . ?
C00G C008 C009 120.42(13) . . ?
C008 C009 C006 108.10(11) . . ?
C00I C009 C006 131.10(12) . . ?
C00I C009 C008 120.80(12) . . ?
C00C C00A C00B 122.07(11) . . ?
C00C C00A C00K 117.07(12) . . ?
C00K C00A C00B 120.84(12) . . ?
N003 C00B C00A 122.79(13) . . ?
N003 C00B H00B 117.9(7) . . ?
C00A C00B H00B 119.3(7) . . ?
O002 C00C C00A 120.86(12) . . ?
O002 C00C C00F 117.78(12) . . ?
C00F C00C C00A 121.36(11) . . ?
C006 C00D H00D 120.5 . . ?
C00J C00D C006 119.09(13) . . ?
C00J C00D H00D 120.5 . . ?
O001 C00E C00F 124.32(14) . . ?
O001 C00E C00M 115.71(12) . . ?
C00F C00E C00M 119.97(13) . . ?
C00C C00F C00E 119.97(13) . . ?
C00C C00F H00F 120.0 . . ?
C00E C00F H00F 120.0 . . ?
C008 C00G H00G 120.7 . . ?
C008 C00G C00O 118.56(14) . . ?
C00O C00G H00G 120.7 . . ?
C005 C00H H00H 120.4 . . ?
C005 C00H C00L 119.19(13) . . ?
C00L C00H H00H 120.4 . . ?
C009 C00I H00I 120.8 . . ?
C009 C00I C00N 118.40(13) . . ?
C00N C00I H00I 120.8 . . ?
C00D C00J H00J 119.6 . . ?
C00D C00J C00L 120.84(12) . . ?
C00L C00J H00J 119.6 . . ?
C00A C00K H00K 119.0 . . ?
C00M C00K C00A 121.91(14) . . ?
C00M C00K H00K 119.0 . . ?
C00H C00L H00L 119.6 . . ?
C00J C00L C00H 120.71(14) . . ?
C00J C00L H00L 119.6 . . ?
C00E C00M H00M 120.1 . . ?
C00K C00M C00E 119.72(12) . . ?
C00K C00M H00M 120.1 . . ?
C00I C00N H00N 119.5 . . ?
C00I C00N C00O 121.08(14) . . ?
C00O C00N H00N 119.5 . . ?
C00G C00O H00O 119.6 . . ?
C00N C00O C00G 120.74(14) . . ?
C00N C00O H00O 119.6 . . ?
O001 C00P H00A 109.5 . . ?
O001 C00P H00C 109.5 . . ?
O001 C00P H00E 109.5 . . ?
H00A C00P H00C 109.5 . . ?
H00A C00P H00E 109.5 . . ?
H00C C00P H00E 109.5 . . ?

loop_
_geom_bond_atom_site_label_1
_geom_bond_atom_site_label_2
_geom_bond_distance
_geom_bond_site_symmetry_2
_geom_bond_publ_flag
O001 C00E 1.3584(16) . ?
O001 C00P 1.4119(19) . ?
O002 H002 0.8200 . ?
O002 C00C 1.3533(13) . ?
N003 N004 1.3909(15) . ?
N003 C00B 1.2957(15) . ?
N004 C007 1.2930(15) . ?
C005 C006 1.4098(17) . ?
C005 C007 1.4910(17) . ?
C005 C00H 1.3821(18) . ?
C006 C009 1.4654(18) . ?
C006 C00D 1.3840(17) . ?
C007 C008 1.4737(18) . ?
C008 C009 1.4008(17) . ?
C008 C00G 1.3846(18) . ?
C009 C00I 1.3819(18) . ?
C00A C00B 1.4272(18) . ?
C00A C00C 1.4005(18) . ?
C00A C00K 1.4099(17) . ?
C00B H00B 0.974(13) . ?
C00C C00F 1.3792(18) . ?
C00D H00D 0.9300 . ?
C00D C00J 1.3754(19) . ?
C00E C00F 1.3829(17) . ?
C00E C00M 1.395(2) . ?
C00F H00F 0.9300 . ?
C00G H00G 0.9300 . ?
C00G C00O 1.3873(19) . ?
C00H H00H 0.9300 . ?
C00H C00L 1.3925(18) . ?
C00I H00I 0.9300 . ?
C00I C00N 1.384(2) . ?
C00J H00J 0.9300 . ?
C00J C00L 1.3787(19) . ?
C00K H00K 0.9300 . ?
C00K C00M 1.362(2) . ?
C00L H00L 0.9300 . ?
C00M H00M 0.9300 . ?
C00N H00N 0.9300 . ?
C00N C00O 1.386(2) . ?
C00O H00O 0.9300 . ?
C00P H00A 0.9600 . ?
C00P H00C 0.9600 . ?
C00P H00E 0.9600 . ?

loop_
_geom_torsion_atom_site_label_1
_geom_torsion_atom_site_label_2
_geom_torsion_atom_site_label_3
_geom_torsion_atom_site_label_4
_geom_torsion
_geom_torsion_site_symmetry_1
_geom_torsion_site_symmetry_2
_geom_torsion_site_symmetry_3
_geom_torsion_site_symmetry_4
_geom_torsion_publ_flag
O001 C00E C00F C00C 179.38(11) . . . . ?
O001 C00E C00M C00K -179.23(11) . . . . ?
O002 C00C C00F C00E -179.28(11) . . . . ?
N003 N004 C007 C005 0.76(19) . . . . ?
N003 N004 C007 C008 -175.54(9) . . . . ?
N004 N003 C00B C00A -179.45(10) . . . . ?
N004 C007 C008 C009 173.88(10) . . . . ?
N004 C007 C008 C00G -4.6(2) . . . . ?
C005 C006 C009 C008 1.06(13) . . . . ?
C005 C006 C009 C00I -178.51(12) . . . . ?
C005 C006 C00D C00J 2.72(17) . . . . ?
C005 C007 C008 C009 -3.36(12) . . . . ?
C005 C007 C008 C00G 178.14(12) . . . . ?
C005 C00H C00L C00J 0.9(2) . . . . ?
C006 C005 C007 N004 -172.71(12) . . . . ?
C006 C005 C007 C008 3.95(12) . . . . ?
C006 C005 C00H C00L 1.77(18) . . . . ?
C006 C009 C00I C00N 179.32(12) . . . . ?
C006 C00D C00J C00L -0.06(19) . . . . ?
C007 C005 C006 C009 -3.13(12) . . . . ?
C007 C005 C006 C00D 177.08(10) . . . . ?
C007 C005 C00H C00L -179.12(12) . . . . ?
C007 C008 C009 C006 1.51(13) . . . . ?
C007 C008 C009 C00I -178.87(10) . . . . ?
C007 C008 C00G C00O 179.25(12) . . . . ?
C008 C009 C00I C00N -0.20(18) . . . . ?
C008 C00G C00O C00N -1.22(19) . . . . ?
C009 C006 C00D C00J -177.02(12) . . . . ?
C009 C008 C00G C00O 0.89(18) . . . . ?
C009 C00I C00N C00O -0.14(19) . . . . ?
C00A C00C C00F C00E 0.0(2) . . . . ?
C00A C00K C00M C00E -0.4(2) . . . . ?
C00B N003 N004 C007 -179.70(10) . . . . ?
C00B C00A C00C O002 1.16(19) . . . . ?
C00B C00A C00C C00F -178.14(11) . . . . ?
C00B C00A C00K C00M 178.32(12) . . . . ?
C00C C00A C00B N003 -2.49(19) . . . . ?
C00C C00A C00K C00M -0.15(19) . . . . ?
C00D C006 C009 C008 -179.18(12) . . . . ?
C00D C006 C009 C00I 1.3(2) . . . . ?
C00D C00J C00L C00H -1.8(2) . . . . ?
C00F C00E C00M C00K 0.71(19) . . . . ?
C00G C008 C009 C006 -179.81(11) . . . . ?
C00G C008 C009 C00I -0.19(17) . . . . ?
C00H C005 C006 C009 176.19(10) . . . . ?
C00H C005 C006 C00D -3.60(17) . . . . ?
C00H C005 C007 N004 8.1(2) . . . . ?
C00H C005 C007 C008 -175.24(13) . . . . ?
C00I C00N C00O C00G 0.9(2) . . . . ?
C00K C00A C00B N003 179.11(11) . . . . ?
C00K C00A C00C O002 179.61(11) . . . . ?
C00K C00A C00C C00F 0.31(18) . . . . ?
C00M C00E C00F C00C -0.56(19) . . . . ?
C00P O001 C00E C00F -5.16(19) . . . . ?
C00P O001 C00E C00M 174.78(11) . . . . ?
